data_1552230
loop_
_publ_author_name
'Radtke, Julian'
'Schickedanz, Kai'
'Bamberg, Marcel'
'Menduti, Luigi'
'Schollmeyer, Dieter'
'Bolte, Michael'
'Lerner, Hans-Wolfram'
'Wagner, Matthias'

_publ_section_title
;
 Selective access to either a doubly boron-doped tetrabenzopentacene or an
 oxadiborepin from the same precursor
;
_journal_name_full 'Chemical Science'
_journal_paper_doi 10.1039/C9SC03115D
_journal_year 2019
_chemical_formula_moiety 'C32 H20 B2 Br2, C6 H6'
_chemical_formula_sum 'C38 H26 B2 Br2'
_chemical_formula_weight 664.03
_space_group_crystal_system monoclinic
_space_group_IT_number 14
_space_group_name_Hall '-P 2ybc'
_space_group_name_H-M_alt 'P 1 21/c 1'
_symmetry_space_group_name_Hall '-P 2ybc'
_symmetry_space_group_name_H-M 'P 1 21/c 1'
_atom_sites_solution_hydrogens geom
_audit_creation_method SHELXL-2013
_audit_update_record
;
2019-06-11 deposited with the CCDC.    2019-08-15 downloaded from the CCDC.
;
_cell_angle_alpha 90
_cell_angle_beta 100.468(3)
_cell_angle_gamma 90
_cell_formula_units_Z 4
_cell_length_a 9.4242(3)
_cell_length_b 23.7038(9)
_cell_length_c 13.4085(4)
_cell_measurement_reflns_used 48622
_cell_measurement_temperature 173(2)
_cell_measurement_theta_max 30.1
_cell_measurement_theta_min 1.8
_cell_volume 2945.46(17)
_computing_cell_refinement 'X-Area (Stoe & Cie, 2001)'
_computing_data_collection 'X-Area (Stoe & Cie, 2001)'
_computing_data_reduction 'X-Area (Stoe & Cie, 2001)'
_computing_molecular_graphics 'XP in SHELXTL-Plus (Sheldrick, 2008)'
_computing_publication_material SHELXL97
_computing_structure_refinement 'SHELXL (Sheldrick, 2008)'
_computing_structure_solution 'SHELXS (Sheldrick, 2008)'
_diffrn_ambient_temperature 173(2)
_diffrn_measured_fraction_theta_full 0.999
_diffrn_measured_fraction_theta_max 0.999
_diffrn_measurement_device_type 'X-Area (Stoe & Cie, 2001)'
_diffrn_measurement_method 'X-Area (Stoe & Cie, 2001)'
_diffrn_radiation_type MoK\a
_diffrn_radiation_wavelength 0.71073
_diffrn_reflns_av_R_equivalents 0.0803
_diffrn_reflns_av_unetI/netI 0.0356
_diffrn_reflns_Laue_measured_fraction_full 0.999
_diffrn_reflns_Laue_measured_fraction_max 0.999
_diffrn_reflns_limit_h_max 11
_diffrn_reflns_limit_h_min -12
_diffrn_reflns_limit_k_max 30
_diffrn_reflns_limit_k_min -30
_diffrn_reflns_limit_l_max 17
_diffrn_reflns_limit_l_min -17
_diffrn_reflns_number 49497
_diffrn_reflns_point_group_measured_fraction_full 0.999
_diffrn_reflns_point_group_measured_fraction_max 0.999
_diffrn_reflns_theta_full 25.000
_diffrn_reflns_theta_max 27.101
_diffrn_reflns_theta_min 1.767
_diffrn_source 'Genix 3D I\mS microfocus X-ray source'
_exptl_absorpt_coefficient_mu 2.779
_exptl_absorpt_correction_T_max 0.829
_exptl_absorpt_correction_T_min 0.368
_exptl_absorpt_correction_type multi-scan
_exptl_absorpt_process_details 'X-Area (Stoe & Cie, 2001)'
_exptl_crystal_colour yellow
_exptl_crystal_density_diffrn 1.497
_exptl_crystal_description needle
_exptl_crystal_F_000 1336
_exptl_crystal_size_max 0.450
_exptl_crystal_size_mid 0.170
_exptl_crystal_size_min 0.070
_refine_diff_density_max 0.510
_refine_diff_density_min -0.411
_refine_diff_density_rms 0.065
_refine_ls_extinction_coef 0.0063(5)
_refine_ls_extinction_expression Fc^*^=kFc[1+0.001xFc^2^\l^3^/sin(2\q)]^-1/4^
_refine_ls_extinction_method SHELXL
_refine_ls_goodness_of_fit_ref 1.146
_refine_ls_hydrogen_treatment constr
_refine_ls_matrix_type full
_refine_ls_number_parameters 430
_refine_ls_number_reflns 6477
_refine_ls_number_restraints 0
_refine_ls_restrained_S_all 1.146
_refine_ls_R_factor_all 0.0509
_refine_ls_R_factor_gt 0.0427
_refine_ls_shift/su_max 0.001
_refine_ls_shift/su_mean 0.000
_refine_ls_structure_factor_coef Fsqd
_refine_ls_weighting_details 'w=1/[\s^2^(Fo^2^)+(0.0394P)^2^+1.7478P] where P=(Fo^2^+2Fc^2^)/3'
_refine_ls_weighting_scheme calc
_refine_ls_wR_factor_gt 0.0939
_refine_ls_wR_factor_ref 0.0976
_reflns_Friedel_coverage 0.000
_reflns_number_gt 5804
_reflns_number_total 6477
_reflns_threshold_expression 'I > 2\s(I)'
_cod_data_source_file c9sc03115d2.cif
_cod_data_source_block wa1811
_cod_database_code 1552230
_shelx_space_group_comment
; 
The symmetry employed for this shelxl refinement is uniquely defined 
by the following loop, which should always be used as a source of 
symmetry information in preference to the above space-group names. 
They are only intended as comments. 
;
_shelx_estimated_absorpt_t_min 0.368
_shelx_estimated_absorpt_t_max 0.829
_shelxl_version_number 2013-3

loop_
_space_group_symop_operation_xyz
'x, y, z'
'x, -y+1/2, z+1/2'
'-x, -y, -z'
'-x, y-1/2, -z-1/2'

loop_
_atom_site_label
_atom_site_type_symbol
_atom_site_fract_x
_atom_site_fract_y
_atom_site_fract_z
_atom_site_U_iso_or_equiv
_atom_site_adp_type
_atom_site_occupancy
_atom_site_site_symmetry_order
_atom_site_calc_flag
_atom_site_refinement_flags_posn
_atom_site_refinement_flags_adp
_atom_site_refinement_flags_occupancy
_atom_site_disorder_assembly
_atom_site_disorder_group
B1 B 0.4533(3) 0.36261(13) 0.5947(2) 0.0335(6) Uani 1 1 d . . . . .
B2 B 0.2150(3) 0.36866(12) 0.4144(2) 0.0305(6) Uani 1 1 d . . . . .
Br1 Br 0.47526(4) 0.47279(2) 0.64294(3) 0.0390(1) Uani 0.8550(11) 1 d . . P A 1
Br1' Br 0.5695(2) 0.26298(8) 0.6513(2) 0.0409(6) Uani 0.1450(11) 1 d . . P A 2
Br2 Br 0.17276(3) 0.48398(2) 0.44397(2) 0.03593(10) Uani 1 1 d . . . . .
C1 C 0.2932(3) 0.35083(11) 0.60611(19) 0.0308(5) Uani 1 1 d . . . . .
C2 C 0.1799(3) 0.35253(11) 0.52080(19) 0.0303(5) Uani 1 1 d . . . . .
C3 C 0.0392(3) 0.34123(11) 0.5342(2) 0.0350(6) Uani 1 1 d . . . . .
H3 H -0.0370 0.3418 0.4771 0.042 Uiso 1 1 calc R U . . .
C4 C 0.0083(3) 0.32923(12) 0.6293(2) 0.0375(6) Uani 1 1 d . . . . .
H4 H -0.0883 0.3219 0.6368 0.045 Uiso 1 1 calc R U . . .
C5 C 0.1180(3) 0.32789(12) 0.7129(2) 0.0377(6) Uani 1 1 d . . . . .
H5 H 0.0969 0.3198 0.7781 0.045 Uiso 1 1 calc R U . . .
C6 C 0.2590(3) 0.33837(12) 0.7016(2) 0.0362(6) Uani 1 1 d . . . . .
H6 H 0.3339 0.3371 0.7595 0.043 Uiso 1 1 calc R U . . .
C11 C 0.4887(3) 0.36874(10) 0.48523(18) 0.0301(5) Uani 1 1 d . . . . .
C12 C 0.3752(3) 0.36887(10) 0.39939(19) 0.0298(5) Uani 1 1 d . . . . .
C13 C 0.4111(3) 0.37005(11) 0.3028(2) 0.0347(6) Uani 1 1 d . . . . .
H13 H 0.3361 0.3688 0.2450 0.042 Uiso 1 1 calc R U . . .
C14 C 0.5532(3) 0.37296(13) 0.2889(2) 0.0389(6) Uani 1 1 d . . . . .
H14 H 0.5749 0.3733 0.2224 0.047 Uiso 1 1 calc R U . . .
C15 C 0.6629(3) 0.37538(14) 0.3725(2) 0.0424(7) Uani 1 1 d . . . . .
H15 H 0.7602 0.3788 0.3637 0.051 Uiso 1 1 calc R U . . .
C16 C 0.6310(3) 0.37278(13) 0.4691(2) 0.0375(6) Uani 1 1 d . . . . .
H16 H 0.7077 0.3738 0.5259 0.045 Uiso 1 1 calc R U . . .
C21 C 0.5800(3) 0.34841(13) 0.6869(2) 0.0317(6) Uani 0.8550(11) 1 d . . P A 1
C22 C 0.6638(4) 0.3901(2) 0.7500(2) 0.0314(7) Uani 0.8550(11) 1 d . . P A 1
C23 C 0.6352(4) 0.44853(15) 0.7417(3) 0.0333(6) Uani 0.8550(11) 1 d . . P A 1
C24 C 0.7150(5) 0.48811(17) 0.8011(3) 0.0414(8) Uani 0.8550(11) 1 d . . P A 1
H24 H 0.6914 0.5270 0.7926 0.050 Uiso 0.8550(11) 1 calc R U P A 1
C25 C 0.8315(4) 0.47097(18) 0.8742(3) 0.0471(8) Uani 0.8550(11) 1 d . . P A 1
H25 H 0.8883 0.4983 0.9153 0.057 Uiso 0.8550(11) 1 calc R U P A 1
C26 C 0.8642(4) 0.41506(17) 0.8871(2) 0.0448(8) Uani 0.8550(11) 1 d . . P A 1
H26 H 0.9439 0.4039 0.9372 0.054 Uiso 0.8550(11) 1 calc R U P A 1
C27 C 0.7819(4) 0.3734(2) 0.8272(3) 0.0356(9) Uani 0.8550(11) 1 d . . P A 1
C28 C 0.8113(4) 0.31485(17) 0.8419(2) 0.0391(8) Uani 0.8550(11) 1 d . . P A 1
H28 H 0.8892 0.3030 0.8929 0.047 Uiso 0.8550(11) 1 calc R U P A 1
C29 C 0.7294(4) 0.27561(16) 0.7839(3) 0.0392(7) Uani 0.8550(11) 1 d . . P A 1
H29 H 0.7494 0.2366 0.7955 0.047 Uiso 0.8550(11) 1 calc R U P A 1
C30 C 0.6153(4) 0.29243(15) 0.7068(3) 0.0374(7) Uani 0.8550(11) 1 d . . P A 1
H30 H 0.5603 0.2642 0.6668 0.045 Uiso 0.8550(11) 1 calc R U P A 1
C31 C 0.0900(3) 0.37237(11) 0.31813(19) 0.0299(5) Uani 1 1 d . . . . .
C32 C 0.0034(3) 0.42044(11) 0.28346(18) 0.0286(5) Uani 1 1 d . . . . .
C33 C 0.0203(3) 0.47394(11) 0.33189(19) 0.0323(5) Uani 1 1 d . . . . .
C34 C -0.0661(3) 0.51907(12) 0.3003(2) 0.0414(6) Uani 1 1 d . . . . .
H34 H -0.0516 0.5539 0.3358 0.050 Uiso 1 1 calc R U . . .
C35 C -0.1759(4) 0.51383(14) 0.2155(2) 0.0477(7) Uani 1 1 d . . . . .
H35 H -0.2365 0.5451 0.1936 0.057 Uiso 1 1 calc R U . . .
C36 C -0.1966(3) 0.46419(14) 0.1640(2) 0.0429(7) Uani 1 1 d . . . . .
H36 H -0.2708 0.4613 0.1059 0.052 Uiso 1 1 calc R U . . .
C37 C -0.1089(3) 0.41670(12) 0.19598(19) 0.0336(5) Uani 1 1 d . . . . .
C38 C -0.1325(3) 0.36465(12) 0.1438(2) 0.0368(6) Uani 1 1 d . . . . .
H38 H -0.2070 0.3616 0.0859 0.044 Uiso 1 1 calc R U . . .
C39 C -0.0490(3) 0.31884(12) 0.1761(2) 0.0397(6) Uani 1 1 d . . . . .
H39 H -0.0653 0.2841 0.1404 0.048 Uiso 1 1 calc R U . . .
C40 C 0.0616(3) 0.32282(12) 0.2625(2) 0.0376(6) Uani 1 1 d . . . . .
H40 H 0.1187 0.2904 0.2833 0.045 Uiso 1 1 calc R U . . .
C41 C 0.2614(4) 0.31389(18) 0.0229(3) 0.0618(10) Uani 1 1 d . . . . .
H41 H 0.1902 0.2894 0.0407 0.074 Uiso 1 1 calc R U . . .
C42 C 0.2514(4) 0.37045(19) 0.0363(2) 0.0592(10) Uani 1 1 d . . . . .
H42 H 0.1735 0.3854 0.0641 0.071 Uiso 1 1 calc R U . . .
C43 C 0.3531(4) 0.40614(16) 0.0098(2) 0.0567(9) Uani 1 1 d . . . . .
H43 H 0.3448 0.4457 0.0185 0.068 Uiso 1 1 calc R U . . .
C44 C 0.4673(4) 0.38460(17) -0.0296(2) 0.0540(8) Uani 1 1 d . . . . .
H44 H 0.5379 0.4092 -0.0477 0.065 Uiso 1 1 calc R U . . .
C45 C 0.4783(4) 0.32752(17) -0.0424(2) 0.0568(9) Uani 1 1 d . . . . .
H45 H 0.5570 0.3125 -0.0691 0.068 Uiso 1 1 calc R U . . .
C46 C 0.3753(5) 0.29211(17) -0.0166(3) 0.0630(9) Uani 1 1 d . . . . .
H46 H 0.3825 0.2526 -0.0260 0.076 Uiso 1 1 calc R U . . .
C21' C 0.567(2) 0.3937(9) 0.6872(15) 0.040(4) Uiso 0.1450(11) 1 d . . P A 2
C22' C 0.666(2) 0.3678(8) 0.7510(15) 0.022(5) Uiso 0.1450(11) 1 d . . P A 2
C23' C 0.687(2) 0.3023(9) 0.7520(16) 0.030(4) Uiso 0.1450(11) 1 d . . P A 2
C24' C 0.789(3) 0.2787(12) 0.8224(19) 0.042(6) Uiso 0.1450(11) 1 d . . P A 2
H24' H 0.7973 0.2387 0.8203 0.050 Uiso 0.1450(11) 1 calc R U P A 2
C25' C 0.882(3) 0.3057(10) 0.8965(17) 0.046(5) Uiso 0.1450(11) 1 d . . P A 2
H25' H 0.9517 0.2852 0.9427 0.055 Uiso 0.1450(11) 1 calc R U P A 2
C26' C 0.873(3) 0.3634(10) 0.9032(17) 0.049(5) Uiso 0.1450(11) 1 d . . P A 2
H26' H 0.9372 0.3837 0.9536 0.059 Uiso 0.1450(11) 1 calc R U P A 2
C27' C 0.768(3) 0.3917(10) 0.834(2) 0.030(7) Uiso 0.1450(11) 1 d . . P A 2
C28' C 0.757(3) 0.4553(11) 0.8409(19) 0.047(5) Uiso 0.1450(11) 1 d . . P A 2
H28' H 0.8240 0.4760 0.8884 0.057 Uiso 0.1450(11) 1 calc R U P A 2
C29' C 0.652(3) 0.4811(13) 0.780(2) 0.044(6) Uiso 0.1450(11) 1 d . . P A 2
H29' H 0.6388 0.5206 0.7863 0.053 Uiso 0.1450(11) 1 calc R U P A 2
C30' C 0.566(3) 0.4522(9) 0.7084(17) 0.036(5) Uiso 0.1450(11) 1 d . . P A 2
H30' H 0.4940 0.4737 0.6660 0.044 Uiso 0.1450(11) 1 calc R U P A 2

loop_
_atom_site_aniso_label
_atom_site_aniso_U_11
_atom_site_aniso_U_22
_atom_site_aniso_U_33
_atom_site_aniso_U_23
_atom_site_aniso_U_13
_atom_site_aniso_U_12
B1 0.0301(15) 0.0368(16) 0.0341(14) 0.0033(12) 0.0071(12) 0.0014(12)
B2 0.0283(14) 0.0278(13) 0.0353(14) 0.0020(11) 0.0053(11) 0.0000(11)
Br1 0.03546(19) 0.03467(18) 0.0449(2) 0.00194(13) 0.00167(13) 0.00244(12)
Br1' 0.0419(11) 0.0354(11) 0.0424(11) 0.0001(8) 0.0000(8) 0.0051(8)
Br2 0.03728(16) 0.03415(15) 0.03522(15) -0.00060(10) 0.00353(11) -0.00109(10)
C1 0.0308(13) 0.0294(12) 0.0330(12) 0.0041(10) 0.0085(10) 0.0017(10)
C2 0.0284(12) 0.0283(12) 0.0348(12) 0.0039(9) 0.0073(10) 0.0024(10)
C3 0.0283(13) 0.0351(14) 0.0416(14) 0.0070(11) 0.0060(11) 0.0011(10)
C4 0.0309(13) 0.0343(14) 0.0511(16) 0.0087(12) 0.0177(12) 0.0010(11)
C5 0.0407(15) 0.0374(14) 0.0389(14) 0.0099(11) 0.0175(12) 0.0054(12)
C6 0.0358(14) 0.0370(14) 0.0367(13) 0.0059(11) 0.0093(11) 0.0023(11)
C11 0.0273(12) 0.0307(13) 0.0328(12) 0.0036(10) 0.0066(10) 0.0001(10)
C12 0.0279(12) 0.0295(12) 0.0322(12) 0.0032(10) 0.0057(10) 0.0016(10)
C13 0.0327(13) 0.0381(14) 0.0331(13) 0.0040(10) 0.0051(10) 0.0020(11)
C14 0.0367(15) 0.0496(17) 0.0332(13) 0.0055(11) 0.0135(11) 0.0044(12)
C15 0.0285(14) 0.0581(18) 0.0431(15) 0.0087(13) 0.0132(11) 0.0053(12)
C16 0.0268(13) 0.0499(16) 0.0357(13) 0.0064(12) 0.0053(10) 0.0011(11)
C21 0.0296(15) 0.0361(16) 0.0311(14) 0.0037(12) 0.0100(12) 0.0020(12)
C22 0.0290(17) 0.038(2) 0.0293(16) 0.0024(15) 0.0106(12) -0.0003(15)
C23 0.0295(17) 0.0407(19) 0.0304(15) 0.0029(14) 0.0069(14) -0.0009(13)
C24 0.042(2) 0.045(2) 0.0377(18) -0.0017(15) 0.0080(16) -0.0080(18)
C25 0.044(2) 0.059(2) 0.0366(17) -0.0016(16) 0.0015(15) -0.0120(18)
C26 0.0341(18) 0.069(2) 0.0293(15) 0.0027(15) -0.0001(13) -0.0047(16)
C27 0.0291(19) 0.052(3) 0.0274(17) 0.0049(18) 0.0099(13) 0.0005(19)
C28 0.0293(16) 0.056(2) 0.0331(16) 0.0109(15) 0.0080(13) 0.0098(15)
C29 0.0353(19) 0.043(2) 0.0413(19) 0.0086(16) 0.0122(17) 0.0084(16)
C30 0.0353(17) 0.0378(17) 0.0389(17) 0.0038(15) 0.0061(15) 0.0042(14)
C31 0.0263(12) 0.0311(13) 0.0332(12) 0.0026(10) 0.0082(10) -0.0026(10)
C32 0.0255(12) 0.0322(13) 0.0294(12) 0.0035(9) 0.0085(9) 0.0001(9)
C33 0.0334(13) 0.0334(13) 0.0311(12) 0.0030(10) 0.0083(10) 0.0023(10)
C34 0.0482(17) 0.0357(15) 0.0404(15) 0.0023(11) 0.0086(12) 0.0106(12)
C35 0.0499(18) 0.0493(18) 0.0420(15) 0.0045(13) 0.0036(13) 0.0178(14)
C36 0.0396(15) 0.0514(17) 0.0356(14) 0.0059(12) 0.0009(12) 0.0072(13)
C37 0.0299(13) 0.0415(14) 0.0297(12) 0.0037(10) 0.0068(10) -0.0009(11)
C38 0.0311(13) 0.0457(16) 0.0326(13) 0.0002(11) 0.0034(10) -0.0046(11)
C39 0.0392(15) 0.0375(15) 0.0414(14) -0.0042(11) 0.0048(12) -0.0069(12)
C40 0.0349(14) 0.0315(13) 0.0443(15) -0.0006(11) 0.0021(11) -0.0013(11)
C41 0.061(2) 0.079(3) 0.0465(18) 0.0025(17) 0.0129(16) -0.015(2)
C42 0.0428(18) 0.096(3) 0.0386(16) 0.0031(17) 0.0060(14) 0.0168(18)
C43 0.075(2) 0.055(2) 0.0364(16) 0.0001(14) 0.0020(15) 0.0126(18)
C44 0.054(2) 0.070(2) 0.0369(15) 0.0030(15) 0.0078(14) -0.0116(17)
C45 0.054(2) 0.076(2) 0.0429(17) -0.0025(16) 0.0144(15) 0.0119(18)
C46 0.086(3) 0.052(2) 0.0503(19) 0.0043(16) 0.0107(18) 0.0030(19)

loop_
_atom_type_symbol
_atom_type_description
_atom_type_scat_dispersion_real
_atom_type_scat_dispersion_imag
_atom_type_scat_source
C C 0.0033 0.0016 'International Tables Vol C Tables 4.2.6.8 and 6.1.1.4'
H H 0.0000 0.0000 'International Tables Vol C Tables 4.2.6.8 and 6.1.1.4'
B B 0.0013 0.0007 'International Tables Vol C Tables 4.2.6.8 and 6.1.1.4'
Br Br -0.2901 2.4595 'International Tables Vol C Tables 4.2.6.8 and 6.1.1.4'

loop_
_geom_angle_atom_site_label_1
_geom_angle_atom_site_label_2
_geom_angle_atom_site_label_3
_geom_angle
C1 B1 C11 118.6(2)
C1 B1 C21 119.0(2)
C11 B1 C21 119.3(2)
C1 B1 C21' 120.5(7)
C11 B1 C21' 116.2(7)
C12 B2 C2 119.1(2)
C12 B2 C31 119.3(2)
C2 B2 C31 120.4(2)
C6 C1 C2 118.5(2)
C6 C1 B1 120.6(2)
C2 C1 B1 120.9(2)
C3 C2 C1 119.0(2)
C3 C2 B2 121.7(2)
C1 C2 B2 119.2(2)
C4 C3 C2 121.4(3)
C4 C3 H3 119.3
C2 C3 H3 119.3
C5 C4 C3 120.0(2)
C5 C4 H4 120.0
C3 C4 H4 120.0
C4 C5 C6 119.9(2)
C4 C5 H5 120.1
C6 C5 H5 120.1
C5 C6 C1 121.3(3)
C5 C6 H6 119.4
C1 C6 H6 119.4
C16 C11 C12 118.4(2)
C16 C11 B1 121.5(2)
C12 C11 B1 120.1(2)
C13 C12 C11 118.5(2)
C13 C12 B2 121.5(2)
C11 C12 B2 120.0(2)
C14 C13 C12 121.9(2)
C14 C13 H13 119.1
C12 C13 H13 119.1
C15 C14 C13 119.4(2)
C15 C14 H14 120.3
C13 C14 H14 120.3
C14 C15 C16 120.1(3)
C14 C15 H15 120.0
C16 C15 H15 120.0
C15 C16 C11 121.6(2)
C15 C16 H16 119.2
C11 C16 H16 119.2
C30 C21 C22 117.3(3)
C30 C21 B1 118.2(3)
C22 C21 B1 124.4(3)
C23 C22 C27 116.2(4)
C23 C22 C21 123.4(3)
C27 C22 C21 120.4(4)
C24 C23 C22 123.5(3)
C24 C23 Br1 118.7(3)
C22 C23 Br1 117.8(3)
C23 C24 C25 119.4(4)
C23 C24 H24 120.3
C25 C24 H24 120.3
C26 C25 C24 120.2(4)
C26 C25 H25 119.9
C24 C25 H25 119.9
C25 C26 C27 121.3(4)
C25 C26 H26 119.4
C27 C26 H26 119.4
C26 C27 C28 122.0(4)
C26 C27 C22 119.5(5)
C28 C27 C22 118.5(4)
C29 C28 C27 120.8(3)
C29 C28 H28 119.6
C27 C28 H28 119.6
C28 C29 C30 120.4(4)
C28 C29 H29 119.8
C30 C29 H29 119.8
C21 C30 C29 122.6(4)
C21 C30 H30 118.7
C29 C30 H30 118.7
C40 C31 C32 117.1(2)
C40 C31 B2 115.6(2)
C32 C31 B2 127.3(2)
C33 C32 C31 123.6(2)
C33 C32 C37 115.8(2)
C31 C32 C37 120.7(2)
C34 C33 C32 123.2(3)
C34 C33 Br2 118.1(2)
C32 C33 Br2 118.72(19)
C33 C34 C35 119.7(3)
C33 C34 H34 120.2
C35 C34 H34 120.2
C36 C35 C34 120.4(3)
C36 C35 H35 119.8
C34 C35 H35 119.8
C35 C36 C37 120.8(3)
C35 C36 H36 119.6
C37 C36 H36 119.6
C36 C37 C38 120.8(2)
C36 C37 C32 120.1(3)
C38 C37 C32 119.0(2)
C39 C38 C37 120.4(3)
C39 C38 H38 119.8
C37 C38 H38 119.8
C38 C39 C40 120.3(3)
C38 C39 H39 119.9
C40 C39 H39 119.9
C31 C40 C39 122.5(3)
C31 C40 H40 118.7
C39 C40 H40 118.7
C42 C41 C46 119.8(4)
C42 C41 H41 120.1
C46 C41 H41 120.1
C41 C42 C43 120.4(3)
C41 C42 H42 119.8
C43 C42 H42 119.8
C42 C43 C44 120.1(4)
C42 C43 H43 120.0
C44 C43 H43 120.0
C45 C44 C43 119.7(3)
C45 C44 H44 120.1
C43 C44 H44 120.1
C44 C45 C46 119.9(3)
C44 C45 H45 120.0
C46 C45 H45 120.0
C45 C46 C41 120.1(4)
C45 C46 H46 119.9
C41 C46 H46 119.9
C22' C21' C30' 111(2)
C22' C21' B1 124.9(17)
C30' C21' B1 124.1(18)
C21' C22' C27' 128(2)
C21' C22' C23' 123.1(19)
C27' C22' C23' 108.7(18)
C24' C23' C22' 119(2)
C24' C23' Br1' 124.3(18)
C22' C23' Br1' 116.3(16)
C23' C24' C25' 127(3)
C23' C24' H24' 116.5
C25' C24' H24' 116.5
C24' C25' C26' 119(2)
C24' C25' H25' 120.7
C26' C25' H25' 120.7
C25' C26' C27' 119(2)
C25' C26' H26' 120.7
C27' C26' H26' 120.7
C26' C27' C22' 128(2)
C26' C27' C28' 119(2)
C22' C27' C28' 113(2)
C29' C28' C27' 119(3)
C29' C28' H28' 120.7
C27' C28' H28' 120.7
C28' C29' C30' 120(3)
C28' C29' H29' 120.0
C30' C29' H29' 120.0
C29' C30' C21' 129(3)
C29' C30' H30' 115.7
C21' C30' H30' 115.7

loop_
_geom_bond_atom_site_label_1
_geom_bond_atom_site_label_2
_geom_bond_distance
B1 C1 1.569(4)
B1 C11 1.569(4)
B1 C21 1.591(4)
B1 C21' 1.66(2)
B2 C12 1.559(4)
B2 C2 1.570(4)
B2 C31 1.583(4)
Br1 C23 1.905(4)
Br1' C23' 1.84(2)
Br2 C33 1.896(3)
C1 C6 1.408(3)
C1 C2 1.417(4)
C2 C3 1.396(4)
C3 C4 1.388(4)
C3 H3 0.9500
C4 C5 1.380(4)
C4 H4 0.9500
C5 C6 1.387(4)
C5 H5 0.9500
C6 H6 0.9500
C11 C16 1.401(4)
C11 C12 1.422(3)
C12 C13 1.397(3)
C13 C14 1.387(4)
C13 H13 0.9500
C14 C15 1.381(4)
C14 H14 0.9500
C15 C16 1.383(4)
C15 H15 0.9500
C16 H16 0.9500
C21 C30 1.382(4)
C21 C22 1.440(5)
C22 C23 1.412(6)
C22 C27 1.431(6)
C23 C24 1.365(5)
C24 C25 1.393(6)
C24 H24 0.9500
C25 C26 1.365(6)
C25 H25 0.9500
C26 C27 1.413(6)
C26 H26 0.9500
C27 C28 1.422(7)
C28 C29 1.359(6)
C28 H28 0.9500
C29 C30 1.408(5)
C29 H29 0.9500
C30 H30 0.9500
C31 C40 1.391(4)
C31 C32 1.429(3)
C32 C33 1.420(4)
C32 C37 1.433(3)
C33 C34 1.364(4)
C34 C35 1.397(4)
C34 H34 0.9500
C35 C36 1.360(4)
C35 H35 0.9500
C36 C37 1.416(4)
C36 H36 0.9500
C37 C38 1.416(4)
C38 C39 1.365(4)
C38 H38 0.9500
C39 C40 1.413(4)
C39 H39 0.9500
C40 H40 0.9500
C41 C42 1.358(6)
C41 C46 1.381(6)
C41 H41 0.9500
C42 C43 1.373(5)
C42 H42 0.9500
C43 C44 1.379(5)
C43 H43 0.9500
C44 C45 1.370(5)
C44 H44 0.9500
C45 C46 1.374(5)
C45 H45 0.9500
C46 H46 0.9500
C21' C22' 1.30(3)
C21' C30' 1.42(3)
C22' C27' 1.44(4)
C22' C23' 1.56(3)
C23' C24' 1.34(3)
C24' C25' 1.36(4)
C24' H24' 0.9500
C25' C26' 1.37(3)
C25' H25' 0.9500
C26' C27' 1.40(4)
C26' H26' 0.9500
C27' C28' 1.51(3)
C28' C29' 1.31(4)
C28' H28' 0.9500
C29' C30' 1.33(4)
C29' H29' 0.9500
C30' H30' 0.9500

loop_
_geom_torsion_atom_site_label_1
_geom_torsion_atom_site_label_2
_geom_torsion_atom_site_label_3
_geom_torsion_atom_site_label_4
_geom_torsion
C11 B1 C1 C6 172.4(2)
C21 B1 C1 C6 12.2(4)
C21' B1 C1 C6 -32.8(9)
C11 B1 C1 C2 -7.6(4)
C21 B1 C1 C2 -167.9(2)
C21' B1 C1 C2 147.1(9)
C6 C1 C2 C3 -0.7(4)
B1 C1 C2 C3 179.4(2)
C6 C1 C2 B2 177.6(2)
B1 C1 C2 B2 -2.3(4)
C12 B2 C2 C3 -167.7(2)
C31 B2 C2 C3 -0.2(4)
C12 B2 C2 C1 14.0(4)
C31 B2 C2 C1 -178.5(2)
C1 C2 C3 C4 0.9(4)
B2 C2 C3 C4 -177.4(2)
C2 C3 C4 C5 -0.5(4)
C3 C4 C5 C6 -0.2(4)
C4 C5 C6 C1 0.4(4)
C2 C1 C6 C5 0.0(4)
B1 C1 C6 C5 180.0(3)
C1 B1 C11 C16 -172.6(3)
C21 B1 C11 C16 -12.4(4)
C21' B1 C11 C16 31.6(9)
C1 B1 C11 C12 5.8(4)
C21 B1 C11 C12 166.0(2)
C21' B1 C11 C12 -150.0(8)
C16 C11 C12 C13 3.3(4)
B1 C11 C12 C13 -175.2(2)
C16 C11 C12 B2 -175.8(2)
B1 C11 C12 B2 5.8(4)
C2 B2 C12 C13 165.1(2)
C31 B2 C12 C13 -2.5(4)
C2 B2 C12 C11 -15.9(4)
C31 B2 C12 C11 176.5(2)
C11 C12 C13 C14 -2.2(4)
B2 C12 C13 C14 176.9(3)
C12 C13 C14 C15 -0.7(4)
C13 C14 C15 C16 2.4(5)
C14 C15 C16 C11 -1.2(5)
C12 C11 C16 C15 -1.7(4)
B1 C11 C16 C15 176.8(3)
C1 B1 C21 C30 73.6(4)
C11 B1 C21 C30 -86.5(3)
C21' B1 C21 C30 177.3(12)
C1 B1 C21 C22 -108.2(3)
C11 B1 C21 C22 91.7(3)
C21' B1 C21 C22 -4.6(11)
C30 C21 C22 C23 -176.7(3)
B1 C21 C22 C23 5.1(5)
C30 C21 C22 C27 2.3(4)
B1 C21 C22 C27 -175.9(3)
C27 C22 C23 C24 1.3(5)
C21 C22 C23 C24 -179.7(3)
C27 C22 C23 Br1 -178.1(2)
C21 C22 C23 Br1 1.0(4)
C22 C23 C24 C25 0.1(5)
Br1 C23 C24 C25 179.4(3)
C23 C24 C25 C26 -0.8(6)
C24 C25 C26 C27 0.0(6)
C25 C26 C27 C28 -177.7(3)
C25 C26 C27 C22 1.4(5)
C23 C22 C27 C26 -2.0(5)
C21 C22 C27 C26 179.0(3)
C23 C22 C27 C28 177.2(3)
C21 C22 C27 C28 -1.9(5)
C26 C27 C28 C29 179.3(3)
C22 C27 C28 C29 0.2(5)
C27 C28 C29 C30 1.1(5)
C22 C21 C30 C29 -1.0(5)
B1 C21 C30 C29 177.3(3)
C28 C29 C30 C21 -0.7(5)
C12 B2 C31 C40 76.7(3)
C2 B2 C31 C40 -90.8(3)
C12 B2 C31 C32 -104.1(3)
C2 B2 C31 C32 88.4(3)
C40 C31 C32 C33 -179.5(2)
B2 C31 C32 C33 1.2(4)
C40 C31 C32 C37 1.0(3)
B2 C31 C32 C37 -178.3(2)
C31 C32 C33 C34 -177.7(3)
C37 C32 C33 C34 1.8(4)
C31 C32 C33 Br2 3.8(3)
C37 C32 C33 Br2 -176.71(17)
C32 C33 C34 C35 -1.0(4)
Br2 C33 C34 C35 177.5(2)
C33 C34 C35 C36 -0.4(5)
C34 C35 C36 C37 0.9(5)
C35 C36 C37 C38 178.6(3)
C35 C36 C37 C32 0.0(4)
C33 C32 C37 C36 -1.2(3)
C31 C32 C37 C36 178.3(2)
C33 C32 C37 C38 -179.9(2)
C31 C32 C37 C38 -0.4(4)
C36 C37 C38 C39 -178.9(3)
C32 C37 C38 C39 -0.3(4)
C37 C38 C39 C40 0.3(4)
C32 C31 C40 C39 -1.0(4)
B2 C31 C40 C39 178.3(2)
C38 C39 C40 C31 0.4(4)
C46 C41 C42 C43 0.7(5)
C41 C42 C43 C44 -0.8(5)
C42 C43 C44 C45 0.3(5)
C43 C44 C45 C46 0.4(5)
C44 C45 C46 C41 -0.5(5)
C42 C41 C46 C45 0.0(6)
C1 B1 C21' C22' 102.5(19)
C11 B1 C21' C22' -102.2(19)
C21 B1 C21' C22' 2.9(13)
C1 B1 C21' C30' -76.3(19)
C11 B1 C21' C30' 79.1(18)
C21 B1 C21' C30' -176(3)
C30' C21' C22' C27' 0(3)
B1 C21' C22' C27' -179(2)
C30' C21' C22' C23' 175.5(17)
B1 C21' C22' C23' -3(3)
C21' C22' C23' C24' -178(2)
C27' C22' C23' C24' -1(3)
C21' C22' C23' Br1' 4(3)
C27' C22' C23' Br1' -179.3(16)
C22' C23' C24' C25' 0(3)
Br1' C23' C24' C25' 177.6(18)
C23' C24' C25' C26' 1(4)
C24' C25' C26' C27' 1(3)
C25' C26' C27' C22' -3(4)
C25' C26' C27' C28' 180(2)
C21' C22' C27' C26' 179(2)
C23' C22' C27' C26' 3(4)
C21' C22' C27' C28' -3(4)
C23' C22' C27' C28' -179.6(19)
C26' C27' C28' C29' -176(2)
C22' C27' C28' C29' 6(3)
C27' C28' C29' C30' -5(4)
C28' C29' C30' C21' 1(4)
C22' C21' C30' C29' 2(3)
B1 C21' C30' C29' -179(2)
